data_4502728
loop_
_publ_author_name
'Chen, Jing'
'Kampf, Jeff W.'
'McNeil, Anne J.'

_publ_section_title
;
 Comparing molecular gelators and nongelators based on solubilities and
 solid-state interactions.
;
_journal_issue 16
_journal_name_full 'Langmuir : the ACS journal of surfaces and colloids'
_journal_page_first 13076
_journal_page_last 13080
_journal_paper_doi 10.1021/la102500u
_journal_volume 26
_journal_year 2010
_chemical_formula_moiety 'C19 H17 N O4, H2 O'
_chemical_formula_sum 'C19 H19 N O5'
_chemical_formula_weight 341.35
_chemical_name_systematic
;
 ?
;
_space_group_IT_number 2
_symmetry_cell_setting triclinic
_symmetry_space_group_name_Hall '-P 1'
_symmetry_space_group_name_H-M 'P -1'
_atom_sites_solution_hydrogens geom
_atom_sites_solution_primary direct
_atom_sites_solution_secondary difmap
_audit_creation_method SHELXL-97
_cell_angle_alpha 95.878(4)
_cell_angle_beta 94.691(4)
_cell_angle_gamma 94.388(5)
_cell_formula_units_Z 4
_cell_length_a 10.912(2)
_cell_length_b 10.976(2)
_cell_length_c 14.678(4)
_cell_measurement_reflns_used 5040
_cell_measurement_temperature 200(2)
_cell_measurement_theta_max 26.43
_cell_measurement_theta_min 2.24
_cell_volume 1736.5(7)
_computing_cell_refinement 'Bruker SAINT'
_computing_data_collection 'Bruker SMART-APEX'
_computing_data_reduction 'Bruker SAINT'
_computing_molecular_graphics 'Bruker SHELXTL'
_computing_publication_material 'Bruker SHELXTL'
_computing_structure_refinement 'Bruker SHELXTL'
_computing_structure_solution 'Bruker SHELXTL'
_diffrn_ambient_temperature 200(2)
_diffrn_measured_fraction_theta_full 0.981
_diffrn_measured_fraction_theta_max 0.981
_diffrn_measurement_device_type 'CCD area detector'
_diffrn_measurement_method 'phi and omega scans'
_diffrn_radiation_monochromator graphite
_diffrn_radiation_source 'fine-focus sealed tube'
_diffrn_radiation_type MoK\a
_diffrn_radiation_wavelength 0.71073
_diffrn_reflns_av_R_equivalents 0.0539
_diffrn_reflns_av_sigmaI/netI 0.0244
_diffrn_reflns_limit_h_max 13
_diffrn_reflns_limit_h_min -11
_diffrn_reflns_limit_k_max 13
_diffrn_reflns_limit_k_min -12
_diffrn_reflns_limit_l_max 18
_diffrn_reflns_limit_l_min -13
_diffrn_reflns_number 56656
_diffrn_reflns_theta_full 26.68
_diffrn_reflns_theta_max 26.68
_diffrn_reflns_theta_min 1.87
_exptl_absorpt_coefficient_mu 0.095
_exptl_absorpt_correction_T_max 0.9868
_exptl_absorpt_correction_T_min 0.9693
_exptl_absorpt_correction_type multi-scan
_exptl_absorpt_process_details
;
  Blessing, R. Acta Cryst. (1995) A51 33-38.
  Sheldrick, G.  TWINABS  (Version 2008/1), Bruker AXS scaling and
  corrections for twinned crystals University of Gottingen, Germany 2008.
;
_exptl_crystal_colour colorless
_exptl_crystal_density_diffrn 1.306
_exptl_crystal_density_method 'not measured'
_exptl_crystal_description block
_exptl_crystal_F_000 720
_exptl_crystal_size_max 0.33
_exptl_crystal_size_mid 0.21
_exptl_crystal_size_min 0.14
_refine_diff_density_max 0.213
_refine_diff_density_min -0.193
_refine_diff_density_rms 0.041
_refine_ls_extinction_method none
_refine_ls_goodness_of_fit_ref 1.044
_refine_ls_hydrogen_treatment mixed
_refine_ls_matrix_type full
_refine_ls_number_parameters 476
_refine_ls_number_reflns 7196
_refine_ls_number_restraints 0
_refine_ls_restrained_S_all 1.044
_refine_ls_R_factor_all 0.0493
_refine_ls_R_factor_gt 0.0434
_refine_ls_shift/su_max 0.000
_refine_ls_shift/su_mean 0.000
_refine_ls_structure_factor_coef Fsqd
_refine_ls_weighting_details 'calc w=1/[\s^2^(Fo^2^)+(0.0760P)^2^+0.3578P] where P=(Fo^2^+2Fc^2^)/3'
_refine_ls_weighting_scheme calc
_refine_ls_wR_factor_gt 0.1221
_refine_ls_wR_factor_ref 0.1265
_reflns_number_gt 6473
_reflns_number_total 7196
_reflns_threshold_expression >2sigma(I)
_cod_data_source_file la102500u_si_011.cif
_cod_data_source_block am59
_cod_depositor_comments
;
The following automatic conversions were performed:

'_symmetry_cell_setting' value 'Triclinic' changed to 'triclinic'
according to /home/saulius/struct/CIF-dictionaries/cif_core.dic
dictionary named 'cif_core.dic' version 2.4.2 from 2011-04-26.

Automatic conversion script
Id: cif_fix_values 1715 2011-07-08 13:25:40Z adriana 
;
_cod_original_cell_volume 1736.4(7)
_cod_original_sg_symbol_H-M P-1
_cod_database_code 4502728

loop_
_symmetry_equiv_pos_as_xyz
'x, y, z'
'-x, -y, -z'

loop_
_atom_site_label
_atom_site_type_symbol
_atom_site_fract_x
_atom_site_fract_y
_atom_site_fract_z
_atom_site_U_iso_or_equiv
_atom_site_adp_type
_atom_site_occupancy
_atom_site_symmetry_multiplicity
_atom_site_calc_flag
_atom_site_refinement_flags
N1 N 0.57510(16) 0.07040(16) 0.13208(12) 0.0357(4) Uani 1 1 d .
N2 N 0.07126(16) 0.65772(16) 0.36032(12) 0.0374(4) Uani 1 1 d .
C1 C 0.41314(18) 0.25357(18) 0.12673(12) 0.0307(4) Uani 1 1 d .
C2 C 0.36954(19) 0.12880(19) 0.11525(13) 0.0332(4) Uani 1 1 d .
C3 C 0.45285(19) 0.04009(18) 0.11862(14) 0.0341(4) Uani 1 1 d .
C4 C 0.61849(19) 0.18841(19) 0.14392(13) 0.0345(4) Uani 1 1 d .
C5 C 0.54029(18) 0.28305(18) 0.14201(13) 0.0322(4) Uani 1 1 d .
C6 C 0.32737(19) 0.34509(18) 0.12546(14) 0.0349(4) Uani 1 1 d .
C7 C 0.2524(2) 0.41928(19) 0.12286(14) 0.0366(4) Uani 1 1 d .
C8 C 0.16208(19) 0.50576(19) 0.11649(13) 0.0356(4) Uani 1 1 d .
C9 C 0.0411(2) 0.4742(2) 0.13238(16) 0.0435(5) Uani 1 1 d .
H9A H 0.0182 0.3948 0.1490 0.052 Uiso 1 1 calc R
C10 C -0.0461(2) 0.5574(3) 0.12429(19) 0.0530(6) Uani 1 1 d .
H10A H -0.1290 0.5352 0.1355 0.064 Uiso 1 1 calc R
C11 C -0.0141(2) 0.6723(2) 0.10019(19) 0.0547(6) Uani 1 1 d .
H11A H -0.0745 0.7298 0.0948 0.066 Uiso 1 1 calc R
C12 C 0.1059(3) 0.7037(2) 0.0839(2) 0.0589(7) Uani 1 1 d .
H12A H 0.1277 0.7827 0.0660 0.071 Uiso 1 1 calc R
C13 C 0.1947(2) 0.6227(2) 0.09305(19) 0.0494(6) Uani 1 1 d .
H13A H 0.2778 0.6463 0.0834 0.059 Uiso 1 1 calc R
C14 C 0.23372(19) 0.09514(18) 0.09695(14) 0.0366(4) Uani 1 1 d .
C15 C 0.0507(2) 0.0291(3) 0.15872(19) 0.0548(6) Uani 1 1 d .
H15A H 0.0094 0.1053 0.1587 0.082 Uiso 1 1 calc R
H15B H 0.0261 -0.0149 0.2100 0.082 Uiso 1 1 calc R
H15C H 0.0270 -0.0228 0.1006 0.082 Uiso 1 1 calc R
C16 C 0.4132(2) -0.0948(2) 0.10726(18) 0.0451(5) Uani 1 1 d .
H16A H 0.4724 -0.1393 0.0730 0.068 Uiso 1 1 calc R
H16B H 0.3312 -0.1092 0.0734 0.068 Uiso 1 1 calc R
H16C H 0.4099 -0.1242 0.1679 0.068 Uiso 1 1 calc R
C17 C 0.7565(2) 0.2124(2) 0.15582(18) 0.0479(5) Uani 1 1 d .
H17A H 0.7842 0.2283 0.2215 0.072 Uiso 1 1 calc R
H17B H 0.7814 0.2841 0.1249 0.072 Uiso 1 1 calc R
H17C H 0.7940 0.1404 0.1289 0.072 Uiso 1 1 calc R
C18 C 0.59235(19) 0.41382(19) 0.16004(14) 0.0367(4) Uani 1 1 d .
C19 C 0.5984(2) 0.60777(19) 0.10559(16) 0.0456(5) Uani 1 1 d .
H19A H 0.5579 0.6465 0.1569 0.068 Uiso 1 1 calc R
H19B H 0.5751 0.6451 0.0495 0.068 Uiso 1 1 calc R
H19C H 0.6881 0.6198 0.1197 0.068 Uiso 1 1 calc R
C20 C 0.25090(18) 0.49042(18) 0.36141(12) 0.0306(4) Uani 1 1 d .
C21 C 0.12657(19) 0.45238(18) 0.36518(13) 0.0333(4) Uani 1 1 d .
C22 C 0.03990(19) 0.53898(19) 0.36581(14) 0.0353(4) Uani 1 1 d .
C23 C 0.18949(19) 0.69540(18) 0.35284(14) 0.0360(4) Uani 1 1 d .
C24 C 0.28213(18) 0.61482(18) 0.35335(13) 0.0325(4) Uani 1 1 d .
C25 C 0.34098(19) 0.40236(18) 0.36187(13) 0.0341(4) Uani 1 1 d .
C26 C 0.41386(19) 0.32699(19) 0.36551(14) 0.0359(4) Uani 1 1 d .
C27 C 0.5018(2) 0.23700(19) 0.37254(14) 0.0365(4) Uani 1 1 d .
C28 C 0.4648(2) 0.1130(2) 0.35618(18) 0.0487(5) Uani 1 1 d .
H28A H 0.3800 0.0863 0.3407 0.058 Uiso 1 1 calc R
C29 C 0.5509(3) 0.0278(2) 0.3623(2) 0.0611(7) Uani 1 1 d .
H29A H 0.5251 -0.0574 0.3503 0.073 Uiso 1 1 calc R
C30 C 0.6733(3) 0.0649(3) 0.38555(19) 0.0564(6) Uani 1 1 d .
H30A H 0.7321 0.0057 0.3899 0.068 Uiso 1 1 calc R
C31 C 0.7103(2) 0.1880(3) 0.4025(2) 0.0551(6) Uani 1 1 d .
H31A H 0.7950 0.2138 0.4188 0.066 Uiso 1 1 calc R
C32 C 0.6259(2) 0.2748(2) 0.39602(17) 0.0470(5) Uani 1 1 d .
H32A H 0.6524 0.3598 0.4076 0.056 Uiso 1 1 calc R
C33 C 0.08528(19) 0.31956(19) 0.36395(14) 0.0369(4) Uani 1 1 d .
C34 C 0.0930(3) 0.1434(2) 0.4417(2) 0.0630(7) Uani 1 1 d .
H34A H 0.0039 0.1233 0.4279 0.094 Uiso 1 1 calc R
H34B H 0.1185 0.1208 0.5029 0.094 Uiso 1 1 calc R
H34C H 0.1370 0.0977 0.3956 0.094 Uiso 1 1 calc R
C35 C -0.0939(2) 0.5048(2) 0.37261(18) 0.0483(5) Uani 1 1 d .
H35A H -0.1335 0.5777 0.3954 0.072 Uiso 1 1 calc R
H35B H -0.1027 0.4421 0.4152 0.072 Uiso 1 1 calc R
H35C H -0.1334 0.4720 0.3117 0.072 Uiso 1 1 calc R
C36 C 0.2160(2) 0.8299(2) 0.34630(19) 0.0506(6) Uani 1 1 d .
H36A H 0.2300 0.8429 0.2828 0.076 Uiso 1 1 calc R
H36B H 0.2897 0.8612 0.3870 0.076 Uiso 1 1 calc R
H36C H 0.1455 0.8737 0.3648 0.076 Uiso 1 1 calc R
C37 C 0.41127(19) 0.66096(18) 0.34145(14) 0.0361(4) Uani 1 1 d .
C38 C 0.6191(2) 0.6749(2) 0.39964(17) 0.0498(6) Uani 1 1 d .
H38A H 0.6441 0.6381 0.3411 0.075 Uiso 1 1 calc R
H38B H 0.6710 0.6489 0.4506 0.075 Uiso 1 1 calc R
H38C H 0.6285 0.7647 0.4019 0.075 Uiso 1 1 calc R
O1 O 0.17596(16) 0.1020(2) 0.02481(12) 0.0617(5) Uani 1 1 d .
O2 O 0.18390(14) 0.05845(16) 0.16891(11) 0.0467(4) Uani 1 1 d .
O3 O 0.6575(2) 0.45476(16) 0.22679(14) 0.0665(6) Uani 1 1 d .
O4 O 0.56009(16) 0.47756(13) 0.09181(10) 0.0444(4) Uani 1 1 d .
O5 O 0.0236(2) 0.26180(16) 0.30062(14) 0.0681(6) Uani 1 1 d .
O6 O 0.12170(16) 0.27370(14) 0.43976(11) 0.0480(4) Uani 1 1 d .
O7 O 0.43852(16) 0.71838(18) 0.27976(13) 0.0587(5) Uani 1 1 d .
O8 O 0.49091(14) 0.63466(15) 0.40759(10) 0.0419(3) Uani 1 1 d .
O9 O 0.7466(2) -0.12017(19) 0.15645(15) 0.0630(5) Uani 1 1 d .
O10 O -0.1146(3) 0.8501(2) 0.32896(17) 0.0760(6) Uani 1 1 d .
H9B H 0.679(6) -0.058(6) 0.146(4) 0.16(2) Uiso 1 1 d .
H9C H 0.772(5) -0.118(5) 0.091(4) 0.129(17) Uiso 1 1 d .
H10B H -0.166(3) 0.839(3) 0.263(2) 0.079(7) Uiso 1 1 d .
H10C H -0.074(4) 0.797(4) 0.329(3) 0.082(12) Uiso 1 1 d .

loop_
_atom_site_aniso_label
_atom_site_aniso_U_11
_atom_site_aniso_U_22
_atom_site_aniso_U_33
_atom_site_aniso_U_23
_atom_site_aniso_U_13
_atom_site_aniso_U_12
N1 0.0327(9) 0.0336(9) 0.0410(9) 0.0072(7) 0.0026(7) 0.0018(7)
N2 0.0347(9) 0.0338(9) 0.0426(9) 0.0015(7) -0.0009(7) 0.0035(7)
C1 0.0300(10) 0.0315(9) 0.0304(8) 0.0054(7) 0.0007(7) -0.0003(7)
C2 0.0321(10) 0.0329(10) 0.0343(9) 0.0071(7) 0.0010(7) -0.0023(8)
C3 0.0356(10) 0.0309(10) 0.0357(9) 0.0076(8) 0.0016(7) -0.0015(8)
C4 0.0317(10) 0.0362(10) 0.0352(9) 0.0056(8) 0.0028(8) -0.0010(8)
C5 0.0318(10) 0.0326(10) 0.0317(9) 0.0043(7) 0.0021(7) -0.0014(8)
C6 0.0336(10) 0.0328(10) 0.0371(9) 0.0034(8) 0.0007(8) -0.0027(8)
C7 0.0369(11) 0.0333(10) 0.0380(10) 0.0018(8) 0.0001(8) -0.0003(9)
C8 0.0362(11) 0.0339(10) 0.0349(9) -0.0004(7) -0.0027(8) 0.0041(8)
C9 0.0413(12) 0.0415(12) 0.0488(12) 0.0100(9) 0.0040(9) 0.0041(9)
C10 0.0379(12) 0.0578(15) 0.0646(15) 0.0084(12) 0.0063(10) 0.0078(11)
C11 0.0479(14) 0.0502(14) 0.0664(15) 0.0041(12) -0.0015(12) 0.0171(11)
C12 0.0564(15) 0.0311(11) 0.0883(19) 0.0098(12) -0.0030(13) 0.0042(10)
C13 0.0365(12) 0.0364(12) 0.0744(15) 0.0080(11) -0.0007(11) 0.0000(9)
C14 0.0347(11) 0.0306(10) 0.0428(10) 0.0025(8) 0.0000(8) -0.0034(8)
C15 0.0309(11) 0.0624(15) 0.0675(15) -0.0027(12) 0.0090(10) -0.0102(10)
C16 0.0430(12) 0.0328(11) 0.0592(13) 0.0101(9) 0.0020(10) -0.0026(9)
C17 0.0309(11) 0.0443(12) 0.0676(15) 0.0072(11) 0.0015(10) -0.0023(9)
C18 0.0338(10) 0.0338(10) 0.0405(10) 0.0027(8) -0.0002(8) -0.0035(8)
C19 0.0572(14) 0.0277(10) 0.0515(12) 0.0078(9) 0.0060(10) -0.0052(9)
C20 0.0322(10) 0.0317(10) 0.0273(8) 0.0032(7) -0.0004(7) 0.0024(7)
C21 0.0351(10) 0.0315(10) 0.0317(9) 0.0021(7) -0.0009(8) -0.0021(8)
C22 0.0326(10) 0.0334(10) 0.0379(10) 0.0007(8) -0.0022(8) 0.0005(8)
C23 0.0367(11) 0.0315(10) 0.0384(10) 0.0035(8) -0.0008(8) -0.0013(8)
C24 0.0330(10) 0.0313(10) 0.0324(9) 0.0038(7) 0.0010(7) -0.0006(8)
C25 0.0359(10) 0.0325(10) 0.0337(9) 0.0053(7) 0.0030(7) -0.0005(8)
C26 0.0381(11) 0.0334(10) 0.0369(9) 0.0068(8) 0.0049(8) 0.0018(8)
C27 0.0398(11) 0.0353(10) 0.0362(10) 0.0075(8) 0.0066(8) 0.0071(8)
C28 0.0426(12) 0.0387(12) 0.0637(14) 0.0066(10) -0.0003(10) 0.0012(9)
C29 0.0695(18) 0.0344(13) 0.0787(18) 0.0051(12) -0.0009(14) 0.0085(11)
C30 0.0559(15) 0.0533(15) 0.0646(15) 0.0127(12) 0.0062(12) 0.0241(12)
C31 0.0395(13) 0.0577(15) 0.0708(16) 0.0174(12) 0.0032(11) 0.0106(11)
C32 0.0414(12) 0.0414(12) 0.0591(13) 0.0098(10) 0.0057(10) 0.0015(9)
C33 0.0348(10) 0.0318(10) 0.0426(10) 0.0030(8) 0.0009(8) -0.0023(8)
C34 0.0786(19) 0.0351(12) 0.0747(17) 0.0184(12) -0.0018(14) -0.0054(12)
C35 0.0320(11) 0.0465(13) 0.0647(14) 0.0011(10) 0.0044(10) -0.0006(9)
C36 0.0481(13) 0.0341(11) 0.0699(15) 0.0107(10) 0.0028(11) 0.0024(10)
C37 0.0357(10) 0.0313(10) 0.0413(10) 0.0050(8) 0.0035(8) 0.0001(8)
C38 0.0314(11) 0.0626(15) 0.0524(12) 0.0004(11) 0.0008(9) -0.0050(10)
O1 0.0411(9) 0.0901(14) 0.0504(9) 0.0167(9) -0.0120(8) -0.0113(9)
O2 0.0324(8) 0.0577(10) 0.0490(8) 0.0107(7) 0.0034(6) -0.0082(7)
O3 0.0790(13) 0.0408(9) 0.0697(11) 0.0076(8) -0.0377(10) -0.0138(9)
O4 0.0592(10) 0.0307(7) 0.0412(7) 0.0063(6) -0.0008(7) -0.0085(7)
O5 0.0845(14) 0.0397(9) 0.0702(11) 0.0057(8) -0.0313(10) -0.0161(9)
O6 0.0593(10) 0.0357(8) 0.0473(8) 0.0101(6) -0.0036(7) -0.0061(7)
O7 0.0460(9) 0.0692(12) 0.0658(10) 0.0344(9) 0.0065(8) -0.0023(8)
O8 0.0328(8) 0.0521(9) 0.0394(7) 0.0063(6) 0.0001(6) -0.0038(6)
O9 0.0654(12) 0.0577(11) 0.0696(12) 0.0166(9) 0.0063(10) 0.0173(9)
O10 0.0829(16) 0.0787(16) 0.0697(14) 0.0046(11) 0.0026(11) 0.0365(13)

loop_
_atom_type_symbol
_atom_type_description
_atom_type_scat_dispersion_real
_atom_type_scat_dispersion_imag
_atom_type_scat_source
C C 0.0033 0.0016 'International Tables Vol C Tables 4.2.6.8 and 6.1.1.4'
H H 0.0000 0.0000 'International Tables Vol C Tables 4.2.6.8 and 6.1.1.4'
N N 0.0061 0.0033 'International Tables Vol C Tables 4.2.6.8 and 6.1.1.4'
O O 0.0106 0.0060 'International Tables Vol C Tables 4.2.6.8 and 6.1.1.4'

loop_
_geom_angle_atom_site_label_1
_geom_angle_atom_site_label_2
_geom_angle_atom_site_label_3
_geom_angle
C4 N1 C3 119.93(17)
C22 N2 C23 119.45(17)
C5 C1 C2 117.99(18)
C5 C1 C6 122.38(17)
C2 C1 C6 119.59(17)
C3 C2 C1 119.51(18)
C3 C2 C14 121.62(18)
C1 C2 C14 118.85(18)
N1 C3 C2 121.56(18)
N1 C3 C16 115.92(19)
C2 C3 C16 122.52(19)
N1 C4 C5 121.86(18)
N1 C4 C17 115.73(19)
C5 C4 C17 122.37(18)
C4 C5 C1 119.14(17)
C4 C5 C18 120.08(17)
C1 C5 C18 120.73(18)
C7 C6 C1 177.9(2)
C6 C7 C8 178.0(2)
C9 C8 C13 119.3(2)
C9 C8 C7 120.62(19)
C13 C8 C7 120.1(2)
C10 C9 C8 120.3(2)
C11 C10 C9 120.3(2)
C10 C11 C12 119.5(2)
C13 C12 C11 121.0(2)
C12 C13 C8 119.5(2)
O1 C14 O2 123.43(19)
O1 C14 C2 123.94(19)
O2 C14 C2 112.63(17)
O3 C18 O4 124.16(19)
O3 C18 C5 124.05(19)
O4 C18 C5 111.77(16)
C21 C20 C24 117.86(18)
C21 C20 C25 119.94(18)
C24 C20 C25 122.15(18)
C22 C21 C20 119.48(18)
C22 C21 C33 119.80(18)
C20 C21 C33 120.66(19)
N2 C22 C21 122.02(19)
N2 C22 C35 115.90(19)
C21 C22 C35 122.08(19)
N2 C23 C24 122.03(18)
N2 C23 C36 115.75(19)
C24 C23 C36 122.20(19)
C23 C24 C20 119.08(18)
C23 C24 C37 119.69(18)
C20 C24 C37 121.17(18)
C26 C25 C20 177.1(2)
C25 C26 C27 178.5(2)
C28 C27 C32 119.5(2)
C28 C27 C26 120.8(2)
C32 C27 C26 119.8(2)
C29 C28 C27 119.9(2)
C30 C29 C28 120.7(2)
C29 C30 C31 119.5(2)
C30 C31 C32 120.8(2)
C31 C32 C27 119.6(2)
O5 C33 O6 123.81(19)
O5 C33 C21 123.04(19)
O6 C33 C21 113.13(16)
O7 C37 O8 124.1(2)
O7 C37 C24 123.39(19)
O8 C37 C24 112.47(16)
C14 O2 C15 116.45(17)
C18 O4 C19 116.06(16)
C33 O6 C34 116.66(18)
C37 O8 C38 115.57(17)

loop_
_geom_bond_atom_site_label_1
_geom_bond_atom_site_label_2
_geom_bond_distance
N1 C4 1.334(3)
N1 C3 1.343(3)
N2 C22 1.334(3)
N2 C23 1.341(3)
C1 C5 1.395(3)
C1 C2 1.404(3)
C1 C6 1.425(3)
C2 C3 1.384(3)
C2 C14 1.495(3)
C3 C16 1.499(3)
C4 C5 1.395(3)
C4 C17 1.501(3)
C5 C18 1.492(3)
C6 C7 1.199(3)
C7 C8 1.424(3)
C8 C9 1.383(3)
C8 C13 1.390(3)
C9 C10 1.375(4)
C10 C11 1.372(4)
C11 C12 1.375(4)
C12 C13 1.372(4)
C14 O1 1.199(3)
C14 O2 1.312(2)
C15 O2 1.456(3)
C18 O3 1.189(3)
C18 O4 1.319(3)
C19 O4 1.447(2)
C20 C21 1.396(3)
C20 C24 1.401(3)
C20 C25 1.430(3)
C21 C22 1.391(3)
C21 C33 1.490(3)
C22 C35 1.494(3)
C23 C24 1.393(3)
C23 C36 1.497(3)
C24 C37 1.491(3)
C25 C26 1.193(3)
C26 C27 1.434(3)
C27 C28 1.381(3)
C27 C32 1.390(3)
C28 C29 1.380(4)
C29 C30 1.371(4)
C30 C31 1.372(4)
C31 C32 1.380(4)
C33 O5 1.196(3)
C33 O6 1.312(3)
C34 O6 1.444(3)
C37 O7 1.199(3)
C37 O8 1.319(3)
C38 O8 1.451(3)

loop_
_geom_hbond_atom_site_label_D
_geom_hbond_atom_site_label_H
_geom_hbond_atom_site_label_A
_geom_hbond_distance_DH
_geom_hbond_distance_HA
_geom_hbond_distance_DA
_geom_hbond_angle_DHA
_geom_hbond_site_symmetry_A
O9 H9B N1 1.06(7) 1.89(7) 2.941(3) 172(5) .
O9 H9C O1 1.03(5) 1.85(5) 2.878(3) 175(4) 2_655
O10 H10B O9 1.07(3) 1.88(3) 2.903(3) 160(2) 1_465
O10 H10C N2 0.75(4) 2.34(5) 3.080(3) 167(4) .
